data_2104963
loop_
_publ_author_name
'Garc\'ia-Ordu\~na, Pilar'
'Dahaoui, Slimane'
'Lecomte, Claude'

_publ_section_title
;
 Intermolecular interactions and charge transfer in the 2:1
 tetrathiafulvalene bromanil complex, (TTF)~2~-BA
;
_journal_issue 3
_journal_name_full 'Acta Crystallographica Section B'
_journal_page_first 244
_journal_page_last 249
_journal_paper_doi 10.1107/S0108768111015801
_journal_volume 67
_journal_year 2011
_chemical_formula_iupac '2(C6 H4 S4),( C6 Br4 O2)'
_chemical_formula_moiety '2(C6 H4 S4),(C6 Br4 O2)'
_chemical_formula_structural '(C6 H4 S4)2,(C6 Br4 O2)'
_chemical_formula_sum 'C18 H8 Br4 O2 S8'
_chemical_formula_weight 832.40
_chemical_name_common 'bis-tetrathiafulvalene p-bromanil'
_space_group_IT_number 14
_symmetry_cell_setting monoclinic
_symmetry_space_group_name_Hall '-P 2yn'
_symmetry_space_group_name_H-M 'P 1 21/n 1'
_atom_sites_solution_hydrogens geom
_atom_sites_solution_secondary difmap
_cell_angle_alpha 90.00
_cell_angle_beta 110.446(7)
_cell_angle_gamma 90.00
_cell_formula_units_Z 2
_cell_length_a 10.2507(6)
_cell_length_b 11.5276(9)
_cell_length_c 10.9799(9)
_cell_measurement_reflns_used 48219
_cell_measurement_temperature 25(2)
_cell_measurement_theta_max 31.25
_cell_measurement_theta_min 3.37
_cell_volume 1215.71(16)
_computing_cell_refinement 'Crysalis ((Oxford Diffraction)'
_computing_data_collection 'Oxford-Xcalibur-Sapphire2 '
_computing_data_reduction 'Crysalis ((Oxford Diffraction)'
_computing_molecular_graphics 'ORTEPIII (Farrugia, 1997)'
_computing_publication_material 'WinGX publication routines (Farrugia, 1999)'
_computing_structure_refinement 'SHELXL-97 (Sheldrick, 1997)'
_computing_structure_solution 'SHELXS-97 (Sheldrick, 1997)'
_diffrn_ambient_temperature 25(2)
_diffrn_measured_fraction_theta_full 0.995
_diffrn_measured_fraction_theta_max 0.995
_diffrn_measurement_device Xcalibur-Saphire2
_diffrn_measurement_method \f
_diffrn_radiation_monochromator graphite
_diffrn_radiation_source 'fine-focus sealed tube'
_diffrn_radiation_type MoK\a
_diffrn_radiation_wavelength 0.71073
_diffrn_reflns_av_R_equivalents 0.072
_diffrn_reflns_av_sigmaI/netI 0.0493
_diffrn_reflns_limit_h_max 14
_diffrn_reflns_limit_h_min -14
_diffrn_reflns_limit_k_max 16
_diffrn_reflns_limit_k_min -16
_diffrn_reflns_limit_l_max 15
_diffrn_reflns_limit_l_min -11
_diffrn_reflns_number 48219
_diffrn_reflns_theta_full 31.25
_diffrn_reflns_theta_max 31.25
_diffrn_reflns_theta_min 3.37
_exptl_absorpt_coefficient_mu 7.326
_exptl_absorpt_correction_T_max 0.233
_exptl_absorpt_correction_T_min 0.009
_exptl_absorpt_correction_type integration
_exptl_absorpt_process_details 'Absorb, (DeTitta, 1985)'
_exptl_crystal_colour black
_exptl_crystal_density_diffrn 2.274
_exptl_crystal_density_method 'not measured'
_exptl_crystal_description prism
_exptl_crystal_F_000 800
_exptl_crystal_size_max 0.40
_exptl_crystal_size_mid 0.40
_exptl_crystal_size_min 0.20
_refine_diff_density_max 0.963
_refine_diff_density_min -0.823
_refine_ls_extinction_method none
_refine_ls_goodness_of_fit_ref 1.101
_refine_ls_hydrogen_treatment noref
_refine_ls_matrix_type full
_refine_ls_number_parameters 145
_refine_ls_number_reflns 3936
_refine_ls_number_restraints 0
_refine_ls_restrained_S_all 1.101
_refine_ls_R_factor_all 0.0265
_refine_ls_R_factor_gt 0.0251
_refine_ls_shift/su_max 0.004
_refine_ls_shift/su_mean 0.000
_refine_ls_structure_factor_coef Fsqd
_refine_ls_weighting_details 'calc w=1/[\s^2^(Fo^2^)+(0.0599P)^2^+0.3946P] where P=(Fo^2^+2Fc^2^)/3'
_refine_ls_weighting_scheme calc
_refine_ls_wR_factor_gt 0.0662
_refine_ls_wR_factor_ref 0.0670
_reflns_number_gt 3775
_reflns_number_total 3936
_reflns_threshold_expression >2sigma(I)
_cod_data_source_file gw5013.cif
_cod_data_source_block 25K
_cod_original_cell_volume 1215.71(15)
_cod_original_sg_symbol_Hall '-p 2yn'
_cod_original_sg_symbol_H-M 'p 21/n '
_cod_database_code 2104963
_cod_database_fobs_code 2104963

loop_
_symmetry_equiv_pos_as_xyz
'x, y, z'
'-x+1/2, y+1/2, -z+1/2'
'-x, -y, -z'
'x-1/2, -y-1/2, z-1/2'

loop_
_atom_site_type_symbol
_atom_site_label
_atom_site_fract_x
_atom_site_fract_y
_atom_site_fract_z
_atom_site_U_iso_or_equiv
_atom_site_adp_type
_atom_site_calc_flag
_atom_site_refinement_flags
_atom_site_occupancy
_atom_site_symmetry_multiplicity
_atom_site_disorder_assembly
_atom_site_disorder_group
O O1 0.32363(15) 0.00595(11) -0.24795(14) 0.0134(3) Uani d . 1 1 . .
Br Br1 0.193894(18) -0.131713(15) -0.086677(19) 0.01139(6) Uani d . 1 1 . .
Br Br2 0.423560(18) -0.152853(15) 0.220293(18) 0.01086(6) Uani d . 1 1 . .
C C1 0.40243(19) 0.00520(15) -0.13488(19) 0.0115(3) Uani d . 1 1 . .
C C2 0.36854(19) -0.05796(15) -0.03138(19) 0.0120(3) Uani d . 1 1 . .
C C3 0.45970(19) -0.06499(15) 0.09205(19) 0.0111(3) Uani d . 1 1 . .
C C8 0.40374(19) 0.21919(15) 0.15853(19) 0.0119(3) Uani d . 1 1 . .
C C11 0.3517(2) 0.15724(15) 0.2366(2) 0.0118(3) Uani d . 1 1 . .
S S1 0.30851(5) 0.23682(4) -0.00716(5) 0.01197(9) Uani d . 1 1 . .
S S2 0.56155(5) 0.29683(4) 0.21667(5) 0.01155(9) Uani d . 1 1 . .
S S3 0.44022(5) 0.14099(4) 0.40379(5) 0.01219(9) Uani d . 1 1 . .
S S4 0.18652(5) 0.09095(4) 0.17720(5) 0.01217(9) Uani d . 1 1 . .
C C7 0.4273(2) 0.33319(16) -0.0347(2) 0.0132(3) Uani d . 1 1 . .
H H7 0.4109 0.3663 -0.1179 0.016 Uiso calc R 1 1 . .
C C9 0.5426(2) 0.35823(15) 0.0670(2) 0.0129(3) Uani d . 1 1 . .
H H9 0.6120 0.4082 0.0573 0.016 Uiso calc R 1 1 . .
C C10 0.3072(2) 0.06247(16) 0.4310(2) 0.0135(3) Uani d . 1 1 . .
H H10 0.3156 0.0373 0.5158 0.016 Uiso calc R 1 1 . .
C C12 0.1932(2) 0.03898(16) 0.3284(2) 0.0140(3) Uani d . 1 1 . .
H H12 0.1185 -0.0045 0.3376 0.017 Uiso calc R 1 1 . .

loop_
_atom_site_aniso_label
_atom_site_aniso_U_11
_atom_site_aniso_U_22
_atom_site_aniso_U_33
_atom_site_aniso_U_12
_atom_site_aniso_U_13
_atom_site_aniso_U_23
O1 0.0122(6) 0.0135(6) 0.0132(7) -0.0004(5) 0.0026(5) -0.0005(5)
Br1 0.00935(9) 0.01210(9) 0.01200(10) -0.00144(5) 0.00281(7) -0.00026(6)
Br2 0.01060(9) 0.01075(8) 0.01117(10) -0.00004(5) 0.00371(7) 0.00087(5)
C1 0.0106(7) 0.0113(7) 0.0129(9) 0.0003(6) 0.0044(6) -0.0001(6)
C2 0.0105(8) 0.0103(7) 0.0149(9) -0.0008(6) 0.0041(7) -0.0001(6)
C3 0.0104(8) 0.0100(7) 0.0131(9) -0.0003(6) 0.0043(7) 0.0015(6)
C8 0.0098(8) 0.0127(7) 0.0119(9) -0.0001(6) 0.0020(7) 0.0002(6)
C11 0.0105(8) 0.0122(7) 0.0116(9) 0.0003(6) 0.0024(7) -0.0003(6)
S1 0.01028(19) 0.01286(18) 0.0114(2) -0.00050(14) 0.00211(16) 0.00027(15)
S2 0.01009(19) 0.01212(18) 0.0114(2) -0.00070(14) 0.00248(16) 0.00032(15)
S3 0.0112(2) 0.01347(19) 0.0113(2) -0.00028(14) 0.00323(17) 0.00070(14)
S4 0.01034(19) 0.01277(19) 0.0130(2) -0.00099(14) 0.00357(16) -0.00057(15)
C7 0.0152(8) 0.0132(7) 0.0120(9) 0.0000(6) 0.0057(7) 0.0003(6)
C9 0.0133(8) 0.0128(7) 0.0132(9) 0.0002(6) 0.0051(7) 0.0008(6)
C10 0.0142(8) 0.0139(8) 0.0145(9) -0.0003(6) 0.0076(7) 0.0006(6)
C12 0.0132(8) 0.0138(7) 0.0159(9) 0.0002(6) 0.0062(7) 0.0019(6)

loop_
_atom_type_symbol
_atom_type_description
_atom_type_scat_dispersion_real
_atom_type_scat_dispersion_imag
_atom_type_scat_source
C C 0.0033 0.0016 'International Tables Vol C Tables 4.2.6.8 and 6.1.1.4'
H H 0 0 'International Tables Vol C Tables 4.2.6.8 and 6.1.1.4'
Br Br -0.2901 2.4595 'International Tables Vol C Tables 4.2.6.8 and 6.1.1.4'
O O 0.0106 0.006 'International Tables Vol C Tables 4.2.6.8 and 6.1.1.4'
S S 0.1246 0.1234 'International Tables Vol C Tables 4.2.6.8 and 6.1.1.4'

loop_
_geom_angle_atom_site_label_1
_geom_angle_atom_site_label_2
_geom_angle_atom_site_label_3
_geom_angle_site_symmetry_1
_geom_angle_site_symmetry_3
_geom_angle
_geom_angle_publ_flag
O1 C1 C2 . . 122.08(17) ?
O1 C1 C3 . 3_655 122.26(16) ?
C2 C1 C3 . 3_655 115.64(16) ?
C3 C2 C1 . . 122.00(16) ?
C3 C2 Br1 . . 122.86(14) ?
C1 C2 Br1 . . 115.09(14) ?
C2 C3 C1 . 3_655 122.29(16) ?
C2 C3 Br2 . . 122.43(14) ?
C1 C3 Br2 3_655 . 115.26(13) ?
C11 C8 S1 . . 121.14(15) ?
C11 C8 S2 . . 123.45(15) ?
S1 C8 S2 . . 115.20(10) ?
C8 C11 S3 . . 122.90(15) ?
C8 C11 S4 . . 122.15(16) ?
S3 C11 S4 . . 114.92(11) ?
C8 S1 C7 . . 94.83(9) ?
C9 S2 C8 . . 94.54(9) ?
C10 S3 C11 . . 94.87(9) ?
C12 S4 C11 . . 94.77(9) ?
C9 C7 S1 . . 117.13(15) ?
C9 C7 H7 . . 121.4 ?
S1 C7 H7 . . 121.4 ?
C7 C9 S2 . . 118.29(15) ?
C7 C9 H9 . . 120.9 ?
S2 C9 H9 . . 120.9 ?
C12 C10 S3 . . 117.75(15) ?
C12 C10 H10 . . 121.1 ?
S3 C10 H10 . . 121.1 ?
C10 C12 S4 . . 117.68(15) ?
C10 C12 H12 . . 121.2 ?
S4 C12 H12 . . 121.2 ?

loop_
_geom_bond_atom_site_label_1
_geom_bond_atom_site_label_2
_geom_bond_site_symmetry_2
_geom_bond_distance
_geom_bond_publ_flag
O1 C1 . 1.222(2) ?
Br1 C2 . 1.8807(18) ?
Br2 C3 . 1.8736(18) ?
C1 C2 . 1.489(3) ?
C1 C3 3_655 1.493(3) ?
C2 C3 . 1.353(3) ?
C3 C1 3_655 1.493(3) ?
C8 C11 . 1.360(3) ?
C8 S1 . 1.750(2) ?
C8 S2 . 1.7618(19) ?
C11 S3 . 1.750(2) ?
C11 S4 . 1.7617(19) ?
S1 C7 . 1.7510(19) ?
S2 C9 . 1.737(2) ?
S3 C10 . 1.7470(19) ?
S4 C12 . 1.744(2) ?
C7 C9 . 1.343(3) ?
C7 H7 . 0.9500 ?
C9 H9 . 0.9500 ?
C10 C12 . 1.337(3) ?
C10 H10 . 0.9500 ?
C12 H12 . 0.9500 ?

loop_
_geom_torsion_atom_site_label_1
_geom_torsion_atom_site_label_2
_geom_torsion_atom_site_label_3
_geom_torsion_atom_site_label_4
_geom_torsion_site_symmetry_1
_geom_torsion_site_symmetry_2
_geom_torsion_site_symmetry_3
_geom_torsion_site_symmetry_4
_geom_torsion
_geom_torsion_publ_flag
O1 C1 C2 C3 . . . . 175.64(17) ?
C3 C1 C2 C3 3_655 . . . -2.9(3) ?
O1 C1 C2 Br1 . . . . -1.9(2) ?
C3 C1 C2 Br1 3_655 . . . 179.51(12) ?
C1 C2 C3 C1 . . . 3_655 3.1(3) ?
Br1 C2 C3 C1 . . . 3_655 -179.50(13) ?
C1 C2 C3 Br2 . . . . -175.56(13) ?
Br1 C2 C3 Br2 . . . . 1.8(2) ?
S1 C8 C11 S3 . . . . -177.87(10) ?
S2 C8 C11 S3 . . . . -3.5(2) ?
S1 C8 C11 S4 . . . . 0.1(2) ?
S2 C8 C11 S4 . . . . 174.44(10) ?
C11 C8 S1 C7 . . . . 174.01(16) ?
S2 C8 S1 C7 . . . . -0.80(12) ?
C11 C8 S2 C9 . . . . -174.61(17) ?
S1 C8 S2 C9 . . . . 0.07(12) ?
C8 C11 S3 C10 . . . . 176.92(17) ?
S4 C11 S3 C10 . . . . -1.16(12) ?
C8 C11 S4 C12 . . . . -177.34(17) ?
S3 C11 S4 C12 . . . . 0.75(12) ?
C8 S1 C7 C9 . . . . 1.54(17) ?
S1 C7 C9 S2 . . . . -1.8(2) ?
C8 S2 C9 C7 . . . . 1.03(17) ?
C11 S3 C10 C12 . . . . 1.31(17) ?
S3 C10 C12 S4 . . . . -1.0(2) ?
C11 S4 C12 C10 . . . . 0.15(17) ?
